data_4308414
loop_
_publ_author_name
'Beloso, Inmaculada'
'Castro, Jes\'us'
'Garc\'ia-V\'azquez, Jos\'e A.'
'P\'erez-Lourido, Paulo'
'Romero, Jaime'
'Sousa, Antonio'

_publ_section_title
;
 Electrochemical Synthesis and Structural Characterization of Silver(I)
 Complexes ofN-2-Pyridyl Sulfonamide Ligands with Different Nuclearity:
 Influence of the Steric Hindrance at the Pyridine Ring and the Sulfonamide
 Group on the Structure of the Complexes
;
_journal_coden_ASTM INOCAJ
_journal_issue 2
_journal_name_full 'Inorganic Chemistry'
_journal_page_first 336
_journal_page_last 351
_journal_paper_doi 10.1021/ic0490268
_journal_volume 44
_journal_year 2005
_chemical_formula_sum 'C60 H68 Ag4 N8 O8 S4'
_chemical_formula_weight 1588.94
_chemical_name_common
;
Tetrakis((N-(3-methyl-2-pyridyl-kappaN)-(2,4,6-
trimethylphenyl)sulfonamido-kappaN)silver(i))
;
_chemical_name_systematic
;
Tetrakis[[N-(3-methyl-2-pyridyl-\kN)-
(2,4,6-trimethylphenyl)sulfonamido-\kN]silver(I)]
;
_space_group_IT_number 43
_symmetry_cell_setting orthorhombic
_symmetry_space_group_name_Hall 'F 2 -2d'
_symmetry_space_group_name_H-M 'F d d 2'
_atom_sites_solution_hydrogens geom
_atom_sites_solution_primary direct
_atom_sites_solution_secondary difmap
_audit_creation_method SHELXL-97
_cell_angle_alpha 90.00
_cell_angle_beta 90.00
_cell_angle_gamma 90.00
_cell_formula_units_Z 16
_cell_length_a 32.464(4)
_cell_length_b 58.645(7)
_cell_length_c 13.3568(14)
_cell_measurement_temperature 293(2)
_cell_volume 25429(5)
_computing_cell_refinement 'Bruker SMART'
_computing_data_collection 'Bruker SMART'
_computing_data_reduction 'Bruker SHELXTL'
_computing_structure_refinement 'SHELXL-97 (Sheldrick, 1997)'
_computing_structure_solution 'SHELXS-97 (Sheldrick, 1997)'
_diffrn_ambient_temperature 293(2)
_diffrn_measured_fraction_theta_full 0.993
_diffrn_measured_fraction_theta_max 0.974
_diffrn_measurement_device_type 'CCD area detector'
_diffrn_measurement_method 'phi and omega scans'
_diffrn_radiation_monochromator graphite
_diffrn_radiation_source 'sealed tube'
_diffrn_radiation_type MoK\a
_diffrn_radiation_wavelength 0.71073
_diffrn_reflns_av_R_equivalents 0.0861
_diffrn_reflns_av_sigmaI/netI 0.2157
_diffrn_reflns_limit_h_max 42
_diffrn_reflns_limit_h_min -42
_diffrn_reflns_limit_k_max 77
_diffrn_reflns_limit_k_min -40
_diffrn_reflns_limit_l_max 17
_diffrn_reflns_limit_l_min -17
_diffrn_reflns_number 35385
_diffrn_reflns_theta_full 26.00
_diffrn_reflns_theta_max 28.07
_diffrn_reflns_theta_min 1.43
_exptl_absorpt_coefficient_mu 1.404
_exptl_absorpt_correction_T_max 0.629
_exptl_absorpt_correction_T_min 0.845
_exptl_absorpt_correction_type multi-scan
_exptl_crystal_colour colourless
_exptl_crystal_density_diffrn 1.660
_exptl_crystal_density_method 'not measured'
_exptl_crystal_description prism
_exptl_crystal_F_000 12800
_exptl_crystal_size_max 0.33
_exptl_crystal_size_mid 0.12
_exptl_crystal_size_min 0.12
_refine_diff_density_max 0.323
_refine_diff_density_min -0.478
_refine_diff_density_rms 0.067
_refine_ls_abs_structure_details 'Flack H D (1983), Acta Cryst. A39, 876-881'
_refine_ls_abs_structure_Flack -0.019(19)
_refine_ls_extinction_method none
_refine_ls_goodness_of_fit_ref 0.645
_refine_ls_hydrogen_treatment mixed
_refine_ls_matrix_type full
_refine_ls_number_parameters 773
_refine_ls_number_reflns 14105
_refine_ls_number_restraints 1
_refine_ls_restrained_S_all 0.645
_refine_ls_R_factor_all 0.1413
_refine_ls_R_factor_gt 0.0398
_refine_ls_shift/su_max 0.005
_refine_ls_shift/su_mean 0.000
_refine_ls_structure_factor_coef Fsqd
_refine_ls_weighting_details 'calc w==1/[\s^2^(Fo^2^)+(0.0000P)^2^+0.0000P] where P==(Fo^2^+2Fc^2^)/3'
_refine_ls_weighting_scheme calc
_refine_ls_wR_factor_gt 0.0459
_refine_ls_wR_factor_ref 0.0609
_reflns_number_gt 5664
_reflns_number_total 14105
_reflns_threshold_expression >2sigma(I)
_cod_data_source_file ic0490268si20041020_121403_5.cif
_cod_data_source_block (2a)
_cod_depositor_comments
;
The following automatic conversions were performed:
'_symmetry_cell_setting' value 'Orthorhombic' changed to 'orthorhombic'
according to '/home/saulius/struct/CIF-dictionaries/cif_core.dic'
dictionary named 'cif_core.dic' version 2.4.1 from 2010-06-29.

Automatic conversion script
Id: cif_fix_enum 1527 2010-12-29 10:47:43Z saulius 
;
_cod_original_sg_symbol_Hall 'F 2 -2d '
_cod_database_code 4308414

loop_
_symmetry_equiv_pos_as_xyz
'x, y, z'
'-x, -y, z'
'-x+1/4, y+1/4, z+1/4'
'x+1/4, -y+1/4, z+1/4'
'x, y+1/2, z+1/2'
'-x, -y+1/2, z+1/2'
'-x+1/4, y+3/4, z+3/4'
'x+1/4, -y+3/4, z+3/4'
'x+1/2, y, z+1/2'
'-x+1/2, -y, z+1/2'
'-x+3/4, y+1/4, z+3/4'
'x+3/4, -y+1/4, z+3/4'
'x+1/2, y+1/2, z'
'-x+1/2, -y+1/2, z'
'-x+3/4, y+3/4, z+1/4'
'x+3/4, -y+3/4, z+1/4'

loop_
_atom_site_label
_atom_site_type_symbol
_atom_site_fract_x
_atom_site_fract_y
_atom_site_fract_z
_atom_site_U_iso_or_equiv
_atom_site_adp_type
_atom_site_occupancy
_atom_site_symmetry_multiplicity
_atom_site_calc_flag
_atom_site_refinement_flags
_atom_site_disorder_assembly
_atom_site_disorder_group
Ag1 Ag 0.061218(18) 0.158935(12) 0.73098(5) 0.0646(2) Uani 1 1 d . . .
Ag2 Ag 0.066787(16) 0.196452(11) 0.88231(4) 0.05312(18) Uani 1 1 d . . .
Ag3 Ag 0.116183(17) 0.205319(11) 0.66963(4) 0.05364(18) Uani 1 1 d . . .
Ag4 Ag 0.103625(17) 0.169648(10) 0.51365(4) 0.05046(17) Uani 1 1 d . . .
S1 S 0.07541(6) 0.11978(4) 0.55782(17) 0.0511(6) Uani 1 1 d . . .
S2 S -0.01338(7) 0.17078(4) 0.96406(17) 0.0578(6) Uani 1 1 d . . .
S3 S 0.12586(6) 0.23746(4) 0.86824(15) 0.0461(5) Uani 1 1 d . . .
S4 S 0.12632(6) 0.21009(4) 0.36417(16) 0.0540(6) Uani 1 1 d . . .
N11 N 0.11842(18) 0.14127(10) 0.7528(6) 0.0486(17) Uani 1 1 d . . .
N12 N 0.11196(15) 0.13760(10) 0.5794(4) 0.0423(16) Uani 1 1 d . . .
N21 N 0.00648(18) 0.17708(10) 0.6981(5) 0.0478(18) Uani 1 1 d . . .
N22 N 0.00641(17) 0.18356(10) 0.8701(5) 0.0524(18) Uani 1 1 d . . .
N31 N 0.16556(17) 0.19336(10) 0.7621(5) 0.0472(16) Uani 1 1 d . . .
N32 N 0.12608(16) 0.21051(9) 0.8905(4) 0.0384(15) Uani 1 1 d . . .
N41 N 0.06668(17) 0.22001(10) 0.5868(5) 0.0456(17) Uani 1 1 d . . .
N42 N 0.09552(17) 0.20166(10) 0.4506(4) 0.0480(17) Uani 1 1 d . . .
O11 O 0.05131(14) 0.11478(8) 0.6481(4) 0.0637(16) Uani 1 1 d . . .
O12 O 0.05199(14) 0.12874(9) 0.4747(4) 0.0688(17) Uani 1 1 d . . .
O21 O -0.05356(13) 0.16255(9) 0.9399(4) 0.0700(17) Uani 1 1 d . . .
O22 O -0.01012(16) 0.18496(10) 1.0509(4) 0.0829(19) Uani 1 1 d . . .
O32 O 0.14441(14) 0.24253(8) 0.7742(4) 0.0545(14) Uani 1 1 d . . .
O31 O 0.08330(13) 0.24427(8) 0.8811(3) 0.0533(14) Uani 1 1 d . . .
O41 O 0.12207(15) 0.23426(10) 0.3466(4) 0.0702(17) Uani 1 1 d . . .
O42 O 0.12346(16) 0.19576(9) 0.2784(4) 0.0745(17) Uani 1 1 d . . .
C11 C 0.1385(3) 0.13717(16) 0.8382(7) 0.077(3) Uani 1 1 d . . .
H11 H 0.1265 0.1416 0.8984 0.093 Uiso 1 1 calc R . .
C12 C 0.1764(3) 0.12670(17) 0.8402(7) 0.076(3) Uani 1 1 d . . .
H12 H 0.1896 0.1236 0.9005 0.092 Uiso 1 1 calc R . .
C13 C 0.1942(2) 0.12094(13) 0.7503(9) 0.074(3) Uani 1 1 d . . .
H13 H 0.2207 0.1149 0.7502 0.088 Uiso 1 1 calc R . .
C14 C 0.1747(2) 0.12379(13) 0.6627(6) 0.049(2) Uani 1 1 d . . .
C15 C 0.1354(2) 0.13414(12) 0.6662(6) 0.041(2) Uani 1 1 d . . .
C16 C 0.1960(2) 0.11833(15) 0.5652(6) 0.088(3) Uani 1 1 d . . .
H16A H 0.1884 0.1033 0.5439 0.133 Uiso 1 1 calc R . .
H16B H 0.2253 0.1190 0.5746 0.133 Uiso 1 1 calc R . .
H16C H 0.1879 0.1292 0.5152 0.133 Uiso 1 1 calc R . .
C17 C 0.1008(2) 0.09420(13) 0.5218(6) 0.0429(19) Uani 1 1 d . . .
C18 C 0.1084(2) 0.07650(13) 0.5906(6) 0.044(2) Uani 1 1 d . . .
C19 C 0.1303(2) 0.05777(13) 0.5560(6) 0.048(2) Uani 1 1 d . . .
H19 H 0.1356 0.0460 0.6007 0.058 Uiso 1 1 calc R . .
C110 C 0.1448(2) 0.05563(14) 0.4595(7) 0.051(2) Uani 1 1 d . . .
C111 C 0.1372(2) 0.07350(14) 0.3949(6) 0.056(2) Uani 1 1 d . . .
H111 H 0.1466 0.0725 0.3293 0.067 Uiso 1 1 calc R . .
C112 C 0.1163(2) 0.09276(13) 0.4239(6) 0.047(2) Uani 1 1 d . . .
C113 C 0.0958(2) 0.07643(13) 0.6999(5) 0.063(2) Uani 1 1 d . . .
H11A H 0.0663 0.0760 0.7047 0.094 Uiso 1 1 calc R . .
H11B H 0.1059 0.0900 0.7317 0.094 Uiso 1 1 calc R . .
H11C H 0.1073 0.0633 0.7324 0.094 Uiso 1 1 calc R . .
C114 C 0.1117(2) 0.11121(14) 0.3461(5) 0.076(3) Uani 1 1 d . . .
H11D H 0.0837 0.1116 0.3230 0.113 Uiso 1 1 calc R . .
H11E H 0.1297 0.1081 0.2908 0.113 Uiso 1 1 calc R . .
H11F H 0.1187 0.1257 0.3751 0.113 Uiso 1 1 calc R . .
C115 C 0.1672(2) 0.03469(12) 0.4244(6) 0.078(3) Uani 1 1 d . . .
H11G H 0.1488 0.0253 0.3864 0.117 Uiso 1 1 calc R . .
H11H H 0.1771 0.0263 0.4813 0.117 Uiso 1 1 calc R . .
H11I H 0.1901 0.0391 0.3832 0.117 Uiso 1 1 calc R . .
C21 C -0.0102(3) 0.17993(15) 0.6090(7) 0.072(3) Uani 1 1 d . . .
H21 H 0.0040 0.1739 0.5547 0.086 Uiso 1 1 calc R . .
C22 C -0.0468(3) 0.19103(18) 0.5888(8) 0.090(4) Uani 1 1 d . . .
H22 H -0.0575 0.1925 0.5245 0.108 Uiso 1 1 calc R . .
C23 C -0.0664(2) 0.19998(16) 0.6744(9) 0.080(3) Uani 1 1 d . . .
H23 H -0.0913 0.2076 0.6660 0.096 Uiso 1 1 calc R . .
C24 C -0.0511(2) 0.19802(14) 0.7672(8) 0.062(2) Uani 1 1 d . . .
C25 C -0.0137(2) 0.18571(13) 0.7800(7) 0.050(2) Uani 1 1 d . . .
C26 C -0.0719(2) 0.20988(14) 0.8530(7) 0.086(3) Uani 1 1 d . . .
H26A H -0.0920 0.2204 0.8277 0.128 Uiso 1 1 calc R . .
H26B H -0.0517 0.2180 0.8915 0.128 Uiso 1 1 calc R . .
H26C H -0.0852 0.1988 0.8948 0.128 Uiso 1 1 calc R . .
C27 C 0.0195(2) 0.14713(14) 0.9831(6) 0.049(2) Uani 1 1 d . . .
C28 C 0.0515(3) 0.14691(17) 1.0579(6) 0.067(3) Uani 1 1 d . . .
C29 C 0.0754(3) 0.1279(2) 1.0690(7) 0.079(3) Uani 1 1 d . . .
H29 H 0.0956 0.1280 1.1185 0.094 Uiso 1 1 calc R . .
C210 C 0.0714(3) 0.10911(18) 1.0123(8) 0.077(3) Uani 1 1 d . . .
C211 C 0.0409(3) 0.10895(15) 0.9399(7) 0.072(3) Uani 1 1 d . . .
H211 H 0.0376 0.0959 0.9012 0.086 Uiso 1 1 calc R . .
C212 C 0.0152(2) 0.12744(14) 0.9223(6) 0.051(2) Uani 1 1 d . . .
C213 C -0.0171(2) 0.12486(14) 0.8417(5) 0.076(3) Uani 1 1 d . . .
H21A H -0.0206 0.1090 0.8260 0.114 Uiso 1 1 calc R . .
H21B H -0.0085 0.1329 0.7828 0.114 Uiso 1 1 calc R . .
H21C H -0.0428 0.1310 0.8651 0.114 Uiso 1 1 calc R . .
C214 C 0.0589(3) 0.16692(17) 1.1285(7) 0.119(4) Uani 1 1 d . . .
H21D H 0.0817 0.1635 1.1718 0.178 Uiso 1 1 calc R . .
H21E H 0.0347 0.1695 1.1681 0.178 Uiso 1 1 calc R . .
H21F H 0.0651 0.1803 1.0902 0.178 Uiso 1 1 calc R . .
C215 C 0.0998(3) 0.08833(16) 1.0250(8) 0.129(4) Uani 1 1 d . . .
H21G H 0.1048 0.0857 1.0949 0.194 Uiso 1 1 calc R . .
H21H H 0.1255 0.0912 0.9915 0.194 Uiso 1 1 calc R . .
H21I H 0.0869 0.0751 0.9964 0.194 Uiso 1 1 calc R . .
C31 C 0.1992(2) 0.18189(12) 0.7289(6) 0.052(2) Uani 1 1 d . . .
H31 H 0.2019 0.1791 0.6607 0.062 Uiso 1 1 calc R . .
C32 C 0.2288(2) 0.17447(14) 0.7916(7) 0.061(3) Uani 1 1 d . . .
H32 H 0.2519 0.1669 0.7672 0.073 Uiso 1 1 calc R . .
C33 C 0.2241(2) 0.17838(14) 0.8937(7) 0.060(3) Uani 1 1 d . . .
H33 H 0.2441 0.1734 0.9385 0.071 Uiso 1 1 calc R . .
C34 C 0.1899(2) 0.18966(14) 0.9282(6) 0.049(2) Uani 1 1 d . . .
C35 C 0.1620(2) 0.19848(13) 0.8593(6) 0.045(2) Uani 1 1 d . . .
C36 C 0.1837(2) 0.19293(14) 1.0390(6) 0.075(3) Uani 1 1 d . . .
H36A H 0.2052 0.1853 1.0749 0.112 Uiso 1 1 calc R . .
H36B H 0.1575 0.1867 1.0583 0.112 Uiso 1 1 calc R . .
H36C H 0.1843 0.2089 1.0545 0.112 Uiso 1 1 calc R . .
C37 C 0.1549(2) 0.25097(12) 0.9645(6) 0.0396(19) Uani 1 1 d . . .
C38 C 0.1413(2) 0.24892(13) 1.0634(6) 0.047(2) Uani 1 1 d . . .
C39 C 0.1641(3) 0.25881(14) 1.1388(6) 0.064(2) Uani 1 1 d . . .
H39 H 0.1543 0.2577 1.2041 0.076 Uiso 1 1 calc R . .
C310 C 0.2002(3) 0.27013(16) 1.1226(7) 0.067(3) Uani 1 1 d . . .
C311 C 0.2126(2) 0.27225(13) 1.0232(8) 0.064(2) Uani 1 1 d . . .
H311 H 0.2368 0.2803 1.0105 0.077 Uiso 1 1 calc R . .
C312 C 0.1920(2) 0.26343(13) 0.9434(6) 0.052(2) Uani 1 1 d . . .
C313 C 0.2081(2) 0.26823(14) 0.8374(6) 0.073(3) Uani 1 1 d . . .
H31A H 0.2120 0.2541 0.8025 0.109 Uiso 1 1 calc R . .
H31B H 0.2339 0.2762 0.8415 0.109 Uiso 1 1 calc R . .
H31C H 0.1885 0.2774 0.8018 0.109 Uiso 1 1 calc R . .
C314 C 0.1019(2) 0.23726(14) 1.0931(5) 0.068(3) Uani 1 1 d . . .
H31D H 0.1009 0.2358 1.1647 0.102 Uiso 1 1 calc R . .
H31E H 0.1009 0.2224 1.0631 0.102 Uiso 1 1 calc R . .
H31F H 0.0789 0.2461 1.0706 0.102 Uiso 1 1 calc R . .
C315 C 0.2257(2) 0.27985(15) 1.2061(6) 0.100(4) Uani 1 1 d . . .
H31G H 0.2117 0.2776 1.2686 0.149 Uiso 1 1 calc R . .
H31H H 0.2298 0.2959 1.1951 0.149 Uiso 1 1 calc R . .
H31I H 0.2519 0.2723 1.2079 0.149 Uiso 1 1 calc R . .
C41 C 0.0389(2) 0.23340(14) 0.6300(6) 0.060(2) Uani 1 1 d . . .
H41 H 0.0398 0.2351 0.6991 0.071 Uiso 1 1 calc R . .
C42 C 0.0088(2) 0.24491(16) 0.5775(8) 0.079(3) Uani 1 1 d . . .
H42 H -0.0092 0.2550 0.6087 0.094 Uiso 1 1 calc R . .
C43 C 0.0070(2) 0.24065(15) 0.4784(7) 0.067(3) Uani 1 1 d . . .
H43 H -0.0137 0.2477 0.4414 0.080 Uiso 1 1 calc R . .
C44 C 0.0338(2) 0.22650(16) 0.4286(6) 0.057(2) Uani 1 1 d . . .
C45 C 0.0651(2) 0.21667(13) 0.4852(6) 0.046(2) Uani 1 1 d . . .
C46 C 0.0280(2) 0.22095(18) 0.3202(6) 0.107(4) Uani 1 1 d . . .
H46A H -0.0010 0.2204 0.3053 0.160 Uiso 1 1 calc R . .
H46B H 0.0402 0.2064 0.3059 0.160 Uiso 1 1 calc R . .
H46C H 0.0408 0.2325 0.2799 0.160 Uiso 1 1 calc R . .
C47 C 0.1763(2) 0.20492(14) 0.4182(6) 0.049(2) Uani 1 1 d . . .
C48 C 0.1989(3) 0.18549(15) 0.3931(6) 0.059(2) Uani 1 1 d . . .
C49 C 0.2377(3) 0.18251(17) 0.4376(7) 0.078(3) Uani 1 1 d . . .
H49 H 0.2531 0.1696 0.4216 0.093 Uiso 1 1 calc R . .
C410 C 0.2538(3) 0.1982(2) 0.5044(9) 0.085(3) Uani 1 1 d . . .
C411 C 0.2311(3) 0.21668(17) 0.5242(8) 0.087(3) Uani 1 1 d . . .
H411 H 0.2423 0.2276 0.5666 0.104 Uiso 1 1 calc R . .
C412 C 0.1921(3) 0.22065(15) 0.4861(6) 0.058(2) Uani 1 1 d . . .
C413 C 0.1711(2) 0.24239(13) 0.5179(7) 0.080(3) Uani 1 1 d . . .
H41A H 0.1769 0.2542 0.4701 0.121 Uiso 1 1 calc R . .
H41B H 0.1812 0.2469 0.5825 0.121 Uiso 1 1 calc R . .
H41C H 0.1419 0.2399 0.5214 0.121 Uiso 1 1 calc R . .
C414 C 0.1843(3) 0.16667(15) 0.3229(6) 0.100(3) Uani 1 1 d . . .
H41D H 0.1842 0.1722 0.2553 0.149 Uiso 1 1 calc R . .
H41E H 0.1570 0.1621 0.3413 0.149 Uiso 1 1 calc R . .
H41F H 0.2026 0.1538 0.3279 0.149 Uiso 1 1 calc R . .
C415 C 0.2961(2) 0.19357(17) 0.5486(7) 0.131(5) Uani 1 1 d . . .
H41G H 0.2961 0.1790 0.5814 0.196 Uiso 1 1 calc R . .
H41H H 0.3027 0.2053 0.5963 0.196 Uiso 1 1 calc R . .
H41I H 0.3163 0.1935 0.4960 0.196 Uiso 1 1 calc R . .

loop_
_atom_site_aniso_label
_atom_site_aniso_U_11
_atom_site_aniso_U_22
_atom_site_aniso_U_33
_atom_site_aniso_U_23
_atom_site_aniso_U_13
_atom_site_aniso_U_12
Ag1 0.0517(4) 0.0589(5) 0.0831(5) -0.0145(4) 0.0106(4) 0.0037(4)
Ag2 0.0372(3) 0.0571(5) 0.0650(4) 0.0001(4) -0.0003(3) -0.0047(3)
Ag3 0.0522(4) 0.0572(5) 0.0515(4) 0.0001(4) -0.0138(3) 0.0038(4)
Ag4 0.0521(4) 0.0447(4) 0.0546(4) 0.0037(4) 0.0001(3) 0.0033(3)
S1 0.0378(12) 0.0464(15) 0.0691(16) -0.0091(13) -0.0054(12) 0.0009(11)
S2 0.0513(14) 0.0621(17) 0.0601(15) -0.0120(14) 0.0124(12) -0.0027(13)
S3 0.0440(12) 0.0487(15) 0.0456(13) 0.0059(12) -0.0036(11) 0.0069(11)
S4 0.0553(14) 0.0605(17) 0.0461(14) 0.0101(14) -0.0008(12) 0.0020(13)
N11 0.057(4) 0.036(4) 0.053(5) 0.002(4) -0.004(4) -0.016(3)
N12 0.027(3) 0.046(4) 0.054(4) 0.002(3) -0.005(3) -0.010(3)
N21 0.048(4) 0.037(4) 0.059(5) -0.006(4) 0.000(4) -0.010(3)
N22 0.041(4) 0.051(5) 0.066(5) 0.008(4) -0.001(4) 0.002(3)
N31 0.051(4) 0.044(4) 0.046(4) 0.002(4) -0.002(4) -0.004(3)
N32 0.046(4) 0.027(4) 0.042(4) 0.002(3) 0.003(3) 0.001(3)
N41 0.034(4) 0.028(4) 0.075(6) 0.002(4) -0.002(4) -0.006(3)
N42 0.050(4) 0.047(4) 0.046(4) 0.011(3) 0.004(3) 0.001(4)
O11 0.055(3) 0.063(4) 0.074(4) -0.019(3) 0.020(3) -0.015(3)
O12 0.044(3) 0.070(4) 0.093(4) -0.013(4) -0.020(3) 0.015(3)
O21 0.037(3) 0.081(5) 0.093(4) 0.010(4) 0.006(3) -0.016(3)
O22 0.082(4) 0.083(5) 0.084(5) -0.030(4) 0.019(3) 0.015(4)
O32 0.069(3) 0.050(3) 0.045(3) 0.017(3) 0.004(3) 0.004(3)
O31 0.040(3) 0.059(4) 0.062(3) 0.001(3) -0.005(3) 0.014(3)
O41 0.070(4) 0.066(4) 0.074(4) 0.038(4) -0.004(3) 0.009(3)
O42 0.083(4) 0.089(5) 0.051(4) -0.017(4) 0.007(3) -0.003(4)
C11 0.092(8) 0.075(8) 0.066(8) 0.010(6) -0.003(6) -0.035(7)
C12 0.091(8) 0.075(8) 0.064(8) 0.024(6) -0.041(6) -0.022(7)
C13 0.063(6) 0.040(6) 0.118(9) 0.017(7) -0.030(7) 0.000(5)
C14 0.043(5) 0.040(5) 0.063(6) 0.007(5) -0.008(5) -0.003(4)
C15 0.040(5) 0.025(5) 0.059(6) 0.007(5) -0.006(5) -0.010(4)
C16 0.042(5) 0.084(8) 0.139(9) -0.029(7) 0.005(6) 0.007(5)
C17 0.036(4) 0.048(5) 0.045(5) -0.008(5) 0.003(4) 0.003(4)
C18 0.033(4) 0.040(5) 0.059(6) 0.000(5) 0.007(4) -0.004(4)
C19 0.043(5) 0.044(6) 0.058(6) 0.008(5) -0.003(4) -0.004(4)
C110 0.041(5) 0.039(6) 0.073(6) 0.001(5) 0.011(4) 0.002(4)
C111 0.053(5) 0.055(6) 0.060(6) -0.011(5) 0.016(5) -0.002(5)
C112 0.049(5) 0.035(5) 0.058(6) 0.003(5) 0.002(5) 0.000(4)
C113 0.071(6) 0.064(7) 0.055(5) 0.007(5) 0.006(4) 0.006(5)
C114 0.098(7) 0.068(7) 0.061(6) -0.008(5) 0.011(5) 0.023(6)
C115 0.082(6) 0.037(5) 0.115(8) 0.014(6) 0.036(6) 0.012(5)
C21 0.061(7) 0.083(8) 0.071(7) -0.010(6) 0.004(6) -0.042(6)
C22 0.073(8) 0.103(10) 0.094(9) 0.028(7) -0.034(7) -0.033(7)
C23 0.051(6) 0.068(8) 0.121(9) 0.040(8) -0.010(7) -0.007(5)
C24 0.034(5) 0.056(6) 0.096(8) 0.011(6) -0.002(5) -0.002(5)
C25 0.037(5) 0.030(5) 0.084(7) 0.008(5) 0.004(5) -0.005(4)
C26 0.057(6) 0.064(7) 0.135(9) -0.010(7) 0.007(6) 0.013(5)
C27 0.041(5) 0.052(6) 0.055(6) 0.001(5) 0.012(4) -0.007(5)
C28 0.072(7) 0.068(8) 0.061(6) -0.004(6) -0.007(5) -0.014(6)
C29 0.072(7) 0.092(9) 0.073(7) 0.028(7) -0.019(6) 0.001(7)
C210 0.091(8) 0.070(8) 0.071(7) 0.020(7) -0.002(7) -0.003(7)
C211 0.083(7) 0.052(7) 0.079(7) -0.007(6) -0.002(6) -0.001(6)
C212 0.066(6) 0.042(6) 0.043(5) 0.002(5) 0.007(5) -0.012(5)
C213 0.097(7) 0.075(7) 0.056(6) -0.009(5) -0.014(5) -0.023(6)
C214 0.123(9) 0.138(11) 0.097(8) -0.045(8) -0.058(7) -0.002(8)
C215 0.110(8) 0.112(10) 0.166(11) 0.033(10) -0.018(8) 0.026(8)
C31 0.063(6) 0.031(5) 0.061(6) -0.013(5) 0.016(5) -0.005(5)
C32 0.043(5) 0.050(6) 0.091(8) -0.004(6) -0.013(5) 0.011(5)
C33 0.041(5) 0.057(6) 0.081(7) 0.016(6) -0.018(5) -0.014(5)
C34 0.034(5) 0.052(6) 0.061(6) 0.012(5) -0.002(5) -0.006(4)
C35 0.036(5) 0.038(5) 0.062(6) -0.001(5) -0.013(4) -0.011(4)
C36 0.062(6) 0.089(8) 0.073(7) 0.024(6) -0.014(5) -0.002(5)
C37 0.034(4) 0.026(5) 0.059(6) -0.004(4) -0.001(4) 0.014(4)
C38 0.040(5) 0.044(6) 0.055(6) -0.002(5) -0.004(5) 0.006(4)
C39 0.069(6) 0.073(7) 0.049(6) 0.004(5) -0.007(5) -0.004(5)
C310 0.068(6) 0.069(7) 0.064(7) 0.003(6) -0.006(6) -0.001(5)
C311 0.055(6) 0.049(6) 0.088(7) -0.020(6) 0.003(6) 0.002(5)
C312 0.048(5) 0.039(5) 0.068(7) -0.003(5) 0.000(5) 0.003(4)
C313 0.047(5) 0.081(7) 0.091(7) 0.005(6) 0.015(5) -0.001(5)
C314 0.059(6) 0.101(8) 0.045(5) 0.002(5) -0.006(4) -0.004(6)
C315 0.110(8) 0.097(9) 0.092(8) -0.029(7) -0.033(6) -0.029(7)
C41 0.056(6) 0.054(6) 0.068(6) -0.011(6) 0.001(5) -0.018(5)
C42 0.041(6) 0.080(8) 0.115(9) -0.003(8) -0.013(6) 0.007(5)
C43 0.052(6) 0.081(8) 0.068(7) 0.032(6) -0.017(5) 0.004(5)
C44 0.033(5) 0.080(7) 0.058(6) 0.012(6) -0.009(5) 0.006(5)
C45 0.050(5) 0.049(6) 0.038(5) 0.005(4) -0.001(4) -0.007(4)
C46 0.077(7) 0.190(12) 0.053(6) 0.025(7) -0.027(5) 0.003(7)
C47 0.048(5) 0.041(5) 0.059(6) 0.002(5) 0.010(4) 0.006(5)
C48 0.065(6) 0.056(7) 0.057(6) 0.002(5) 0.022(5) 0.001(5)
C49 0.062(7) 0.070(8) 0.102(8) 0.023(7) 0.023(6) 0.017(6)
C410 0.058(7) 0.093(9) 0.102(9) 0.016(8) -0.020(7) -0.017(7)
C411 0.069(7) 0.080(8) 0.111(9) 0.028(8) -0.010(7) -0.019(6)
C412 0.056(6) 0.048(6) 0.069(6) 0.012(6) -0.002(5) -0.018(5)
C413 0.058(6) 0.067(7) 0.116(8) 0.005(7) -0.004(6) -0.023(5)
C414 0.123(9) 0.084(8) 0.091(8) 0.001(7) 0.030(7) 0.027(7)
C415 0.059(6) 0.143(11) 0.190(12) 0.059(9) -0.041(7) 0.003(7)

loop_
_atom_type_symbol
_atom_type_description
_atom_type_scat_dispersion_real
_atom_type_scat_dispersion_imag
_atom_type_scat_source
C C 0.0033 0.0016 'International Tables Vol C Tables 4.2.6.8 and 6.1.1.4'
H H 0.0000 0.0000 'International Tables Vol C Tables 4.2.6.8 and 6.1.1.4'
N N 0.0061 0.0033 'International Tables Vol C Tables 4.2.6.8 and 6.1.1.4'
O O 0.0106 0.0060 'International Tables Vol C Tables 4.2.6.8 and 6.1.1.4'
S S 0.1246 0.1234 'International Tables Vol C Tables 4.2.6.8 and 6.1.1.4'
Ag Ag -0.8971 1.1015 'International Tables Vol C Tables 4.2.6.8 and 6.1.1.4'

loop_
_geom_angle_atom_site_label_1
_geom_angle_atom_site_label_2
_geom_angle_atom_site_label_3
_geom_angle
_geom_angle_site_symmetry_1
_geom_angle_site_symmetry_3
_geom_angle_publ_flag
N21 Ag1 N11 175.5(3) . . ?
N21 Ag1 O11 106.4(2) . . ?
N11 Ag1 O11 73.17(19) . . ?
N21 Ag1 Ag2 79.71(18) . . ?
N11 Ag1 Ag2 102.16(19) . . ?
O11 Ag1 Ag2 160.42(10) . . ?
N21 Ag1 Ag4 94.16(18) . . ?
N11 Ag1 Ag4 81.34(19) . . ?
O11 Ag1 Ag4 82.91(10) . . ?
Ag2 Ag1 Ag4 115.62(3) . . ?
N21 Ag1 Ag3 89.33(16) . . ?
N11 Ag1 Ag3 87.96(15) . . ?
O11 Ag1 Ag3 134.88(10) . . ?
Ag2 Ag1 Ag3 62.41(2) . . ?
Ag4 Ag1 Ag3 53.422(18) . . ?
N32 Ag2 N22 177.5(2) . . ?
N32 Ag2 O31 56.06(16) . . ?
N22 Ag2 O31 121.77(19) . . ?
N32 Ag2 Ag1 112.31(15) . . ?
N22 Ag2 Ag1 68.16(17) . . ?
O31 Ag2 Ag1 136.84(9) . . ?
N32 Ag2 Ag3 62.43(14) . . ?
N22 Ag2 Ag3 116.21(18) . . ?
O31 Ag2 Ag3 75.48(9) . . ?
Ag1 Ag2 Ag3 64.17(2) . . ?
N41 Ag3 N31 174.5(3) . . ?
N41 Ag3 O32 101.19(19) . . ?
N31 Ag3 O32 73.58(19) . . ?
N41 Ag3 Ag4 79.51(18) . . ?
N31 Ag3 Ag4 106.00(17) . . ?
O32 Ag3 Ag4 163.39(10) . . ?
N41 Ag3 Ag2 98.27(18) . . ?
N31 Ag3 Ag2 79.39(17) . . ?
O32 Ag3 Ag2 81.35(10) . . ?
Ag4 Ag3 Ag2 115.10(3) . . ?
N41 Ag3 Ag1 93.06(14) . . ?
N31 Ag3 Ag1 89.52(15) . . ?
O32 Ag3 Ag1 134.18(10) . . ?
Ag4 Ag3 Ag1 61.89(2) . . ?
Ag2 Ag3 Ag1 53.422(18) . . ?
N42 Ag4 N12 179.1(2) . . ?
N42 Ag4 O12 126.02(18) . . ?
N12 Ag4 O12 54.63(17) . . ?
N42 Ag4 Ag3 70.47(15) . . ?
N12 Ag4 Ag3 108.63(15) . . ?
O12 Ag4 Ag3 139.99(10) . . ?
N42 Ag4 Ag1 118.70(16) . . ?
N12 Ag4 Ag1 60.64(14) . . ?
O12 Ag4 Ag1 76.29(11) . . ?
Ag3 Ag4 Ag1 64.68(2) . . ?
O12 S1 O11 115.0(3) . . ?
O12 S1 N12 106.9(3) . . ?
O11 S1 N12 112.1(3) . . ?
O12 S1 C17 110.1(3) . . ?
O11 S1 C17 107.5(4) . . ?
N12 S1 C17 104.8(3) . . ?
O21 S2 O22 116.6(3) . . ?
O21 S2 N22 110.4(3) . . ?
O22 S2 N22 109.6(4) . . ?
O21 S2 C27 108.6(4) . . ?
O22 S2 C27 107.1(4) . . ?
N22 S2 C27 103.8(3) . . ?
O32 S3 O31 116.7(3) . . ?
O32 S3 N32 111.5(3) . . ?
O31 S3 N32 104.7(3) . . ?
O32 S3 C37 108.6(3) . . ?
O31 S3 C37 107.3(3) . . ?
N32 S3 C37 107.6(3) . . ?
O42 S4 O41 116.3(3) . . ?
O42 S4 N42 110.9(3) . . ?
O41 S4 N42 111.1(3) . . ?
O42 S4 C47 106.4(4) . . ?
O41 S4 C47 108.4(4) . . ?
N42 S4 C47 102.8(3) . . ?
C11 N11 C15 118.5(7) . . ?
C11 N11 Ag1 128.8(7) . . ?
C15 N11 Ag1 112.7(5) . . ?
C15 N12 S1 117.1(5) . . ?
C15 N12 Ag4 123.2(4) . . ?
S1 N12 Ag4 114.4(3) . . ?
C21 N21 C25 118.4(7) . . ?
C21 N21 Ag1 126.6(7) . . ?
C25 N21 Ag1 114.9(5) . . ?
C25 N22 S2 122.6(5) . . ?
C25 N22 Ag2 118.5(5) . . ?
S2 N22 Ag2 118.8(4) . . ?
C35 N31 C31 119.8(7) . . ?
C35 N31 Ag3 115.0(5) . . ?
C31 N31 Ag3 125.2(6) . . ?
C35 N32 S3 115.9(5) . . ?
C35 N32 Ag2 122.8(4) . . ?
S3 N32 Ag2 111.9(3) . . ?
C41 N41 C45 119.2(7) . . ?
C41 N41 Ag3 121.7(6) . . ?
C45 N41 Ag3 118.9(5) . . ?
C45 N42 S4 118.9(5) . . ?
C45 N42 Ag4 121.6(4) . . ?
S4 N42 Ag4 119.4(3) . . ?
S1 O11 Ag1 94.5(2) . . ?
S1 O12 Ag4 82.1(2) . . ?
S3 O32 Ag3 98.1(2) . . ?
S3 O31 Ag2 84.8(2) . . ?
N11 C11 C12 122.3(9) . . ?
C13 C12 C11 117.9(9) . . ?
C14 C13 C12 122.2(9) . . ?
C13 C14 C15 116.9(8) . . ?
C13 C14 C16 120.6(8) . . ?
C15 C14 C16 122.3(8) . . ?
N11 C15 N12 116.3(7) . . ?
N11 C15 C14 122.0(7) . . ?
N12 C15 C14 121.7(8) . . ?
C112 C17 C18 120.1(7) . . ?
C112 C17 S1 118.0(6) . . ?
C18 C17 S1 121.7(6) . . ?
C19 C18 C17 117.1(7) . . ?
C19 C18 C113 117.1(7) . . ?
C17 C18 C113 125.7(7) . . ?
C110 C19 C18 123.9(8) . . ?
C19 C110 C111 117.1(7) . . ?
C19 C110 C115 122.1(8) . . ?
C111 C110 C115 120.8(8) . . ?
C112 C111 C110 122.4(7) . . ?
C111 C112 C17 119.3(7) . . ?
C111 C112 C114 116.4(7) . . ?
C17 C112 C114 124.3(7) . . ?
N21 C21 C22 126.2(9) . . ?
C21 C22 C23 113.9(9) . . ?
C24 C23 C22 123.4(9) . . ?
C23 C24 C25 118.1(9) . . ?
C23 C24 C26 120.0(9) . . ?
C25 C24 C26 121.7(9) . . ?
N21 C25 N22 115.9(7) . . ?
N21 C25 C24 119.9(8) . . ?
N22 C25 C24 123.9(9) . . ?
C212 C27 C28 117.4(7) . . ?
C212 C27 S2 119.8(6) . . ?
C28 C27 S2 122.8(7) . . ?
C29 C28 C27 119.5(9) . . ?
C29 C28 C214 118.0(9) . . ?
C27 C28 C214 122.4(9) . . ?
C210 C29 C28 123.6(10) . . ?
C29 C210 C211 118.0(10) . . ?
C29 C210 C215 122.0(10) . . ?
C211 C210 C215 120.0(10) . . ?
C210 C211 C212 122.9(9) . . ?
C211 C212 C27 118.7(8) . . ?
C211 C212 C213 117.4(8) . . ?
C27 C212 C213 123.9(8) . . ?
C32 C31 N31 122.1(8) . . ?
C31 C32 C33 118.6(8) . . ?
C34 C33 C32 119.8(8) . . ?
C33 C34 C35 118.9(8) . . ?
C33 C34 C36 120.0(8) . . ?
C35 C34 C36 121.1(7) . . ?
N31 C35 C34 120.2(7) . . ?
N31 C35 N32 117.7(7) . . ?
C34 C35 N32 121.6(7) . . ?
C38 C37 C312 119.6(7) . . ?
C38 C37 S3 118.5(6) . . ?
C312 C37 S3 122.0(6) . . ?
C39 C38 C37 119.0(7) . . ?
C39 C38 C314 117.1(7) . . ?
C37 C38 C314 123.8(7) . . ?
C310 C39 C38 123.4(8) . . ?
C39 C310 C311 116.3(8) . . ?
C39 C310 C315 122.8(8) . . ?
C311 C310 C315 120.9(8) . . ?
C312 C311 C310 124.7(8) . . ?
C311 C312 C37 117.0(7) . . ?
C311 C312 C313 118.9(8) . . ?
C37 C312 C313 124.0(7) . . ?
N41 C41 C42 123.4(8) . . ?
C43 C42 C41 116.0(9) . . ?
C42 C43 C44 124.0(9) . . ?
C43 C44 C45 116.7(8) . . ?
C43 C44 C46 121.2(8) . . ?
C45 C44 C46 122.0(8) . . ?
N41 C45 C44 120.4(8) . . ?
N41 C45 N42 112.9(7) . . ?
C44 C45 N42 126.5(8) . . ?
C412 C47 C48 120.2(8) . . ?
C412 C47 S4 118.8(6) . . ?
C48 C47 S4 121.0(7) . . ?
C47 C48 C49 118.2(8) . . ?
C47 C48 C414 125.1(9) . . ?
C49 C48 C414 116.7(9) . . ?
C410 C49 C48 121.9(9) . . ?
C411 C410 C49 117.3(10) . . ?
C411 C410 C415 124.4(11) . . ?
C49 C410 C415 118.3(11) . . ?
C410 C411 C412 124.5(10) . . ?
C411 C412 C47 117.8(9) . . ?
C411 C412 C413 116.9(9) . . ?
C47 C412 C413 125.3(8) . . ?

loop_
_geom_bond_atom_site_label_1
_geom_bond_atom_site_label_2
_geom_bond_distance
_geom_bond_site_symmetry_2
_geom_bond_publ_flag
Ag1 N21 2.117(6) . ?
Ag1 N11 2.146(6) . ?
Ag1 O11 2.835(5) . ?
Ag1 Ag2 2.9932(9) . ?
Ag1 Ag4 3.2736(9) . ?
Ag1 Ag3 3.3549(9) . ?
Ag2 N32 2.097(5) . ?
Ag2 N22 2.107(6) . ?
Ag2 O31 2.855(5) . ?
Ag2 Ag3 3.3033(9) . ?
Ag3 N41 2.132(6) . ?
Ag3 N31 2.142(6) . ?
Ag3 O32 2.749(5) . ?
Ag3 Ag4 2.9803(9) . ?
Ag4 N42 2.074(6) . ?
Ag4 N12 2.092(6) . ?
Ag4 O12 2.973(5) . ?
S1 O12 1.444(5) . ?
S1 O11 1.467(5) . ?
S1 N12 1.607(5) . ?
S1 C17 1.778(7) . ?
S2 O21 1.428(5) . ?
S2 O22 1.431(5) . ?
S2 N22 1.596(6) . ?
S2 C27 1.768(8) . ?
S3 O32 1.424(5) . ?
S3 O31 1.449(4) . ?
S3 N32 1.608(5) . ?
S3 C37 1.781(7) . ?
S4 O42 1.424(5) . ?
S4 O41 1.444(5) . ?
S4 N42 1.605(6) . ?
S4 C47 1.801(8) . ?
N11 C11 1.335(9) . ?
N11 C15 1.349(8) . ?
N12 C15 1.401(8) . ?
N21 C21 1.318(9) . ?
N21 C25 1.373(9) . ?
N22 C25 1.376(8) . ?
N31 C35 1.338(8) . ?
N31 C31 1.358(8) . ?
N32 C35 1.425(8) . ?
N41 C41 1.328(8) . ?
N41 C45 1.372(8) . ?
N42 C45 1.402(8) . ?
C11 C12 1.376(11) . ?
C12 C13 1.374(11) . ?
C13 C14 1.343(10) . ?
C14 C15 1.413(9) . ?
C14 C16 1.509(9) . ?
C17 C112 1.402(9) . ?
C17 C18 1.408(9) . ?
C18 C19 1.388(9) . ?
C18 C113 1.516(8) . ?
C19 C110 1.377(9) . ?
C110 C111 1.380(9) . ?
C110 C115 1.503(9) . ?
C111 C112 1.374(9) . ?
C112 C114 1.508(9) . ?
C21 C22 1.380(11) . ?
C22 C23 1.410(11) . ?
C23 C24 1.340(11) . ?
C24 C25 1.422(9) . ?
C24 C26 1.501(10) . ?
C27 C212 1.419(9) . ?
C27 C28 1.441(10) . ?
C28 C29 1.365(11) . ?
C28 C214 1.525(11) . ?
C29 C210 1.345(11) . ?
C210 C211 1.383(11) . ?
C210 C215 1.539(11) . ?
C211 C212 1.389(10) . ?
C212 C213 1.510(9) . ?
C31 C32 1.346(9) . ?
C32 C33 1.391(10) . ?
C33 C34 1.373(9) . ?
C34 C35 1.390(9) . ?
C34 C36 1.506(9) . ?
C37 C38 1.398(8) . ?
C37 C312 1.435(9) . ?
C38 C39 1.377(9) . ?
C38 C314 1.504(9) . ?
C39 C310 1.365(9) . ?
C310 C311 1.393(11) . ?
C310 C315 1.501(10) . ?
C311 C312 1.362(9) . ?
C312 C313 1.537(9) . ?
C41 C42 1.379(10) . ?
C42 C43 1.349(10) . ?
C43 C44 1.376(10) . ?
C44 C45 1.391(9) . ?
C44 C46 1.496(9) . ?
C47 C412 1.392(10) . ?
C47 C48 1.397(9) . ?
C48 C49 1.405(10) . ?
C48 C414 1.524(10) . ?
C49 C410 1.382(12) . ?
C410 C411 1.340(11) . ?
C410 C415 1.520(10) . ?
C411 C412 1.383(10) . ?
C412 C413 1.507(10) . ?
